data_1563698
loop_
_publ_author_name
'Wang, Jun'
'Fan, Jun'
'Guo, LiangYu'
'Yin, Xia'
'Wang, ZhiHong'
'Zhang, WeiGuang'

_publ_section_title
;
 Synthesis, crystal structures and photoluminescent properties of
 lanthanide supramolecular complexes with 4-oxo-1(4H)-quinolineacetate
;
_journal_issue 3
_journal_name_full 'Journal of Solid State Chemistry'
_journal_page_first 575
_journal_page_last 583
_journal_paper_doi 10.1016/j.jssc.2009.12.027
_journal_volume 183
_journal_year 2010
_chemical_formula_moiety 'C22 H18 N3 O10 Pr'
_chemical_formula_sum 'C22 H18 N3 O10 Pr'
_chemical_formula_weight 625.30
_space_group_IT_number 14
_space_group_name_Hall '-P 2ybc'
_space_group_name_H-M_alt 'P 1 21/c 1'
_symmetry_cell_setting monoclinic
_symmetry_space_group_name_Hall '-P 2ybc'
_symmetry_space_group_name_H-M 'P 1 21/c 1'
_atom_sites_solution_hydrogens geom
_atom_sites_solution_primary direct
_atom_sites_solution_secondary difmap
_audit_creation_method SHELXL-97
_cell_angle_alpha 90.00
_cell_angle_beta 113.762(3)
_cell_angle_gamma 90.00
_cell_formula_units_Z 4
_cell_length_a 12.4600(8)
_cell_length_b 8.4616(5)
_cell_length_c 23.4644(12)
_cell_measurement_reflns_used 5275
_cell_measurement_temperature 298(2)
_cell_measurement_theta_max 27.79
_cell_measurement_theta_min 1.79
_cell_volume 2264.2(2)
_computing_cell_refinement 'SAINT (Bruker, 2004)'
_computing_data_collection 'APEX-II (Bruker, 2004)'
_computing_data_reduction SAINT
_computing_molecular_graphics 'SHELXTL-XP (Bruker, 2004)'
_computing_publication_material SHELXTL
_computing_structure_refinement 'SHELXL-97 (Sheldrick, 1997)'
_computing_structure_solution 'SHELXS-97 (Sheldrick, 1990)'
_diffrn_ambient_temperature 298(2)
_diffrn_measured_fraction_theta_full 0.985
_diffrn_measured_fraction_theta_max 0.985
_diffrn_measurement_device_type 'Bruker Smart Apex II CCD area detector'
_diffrn_measurement_method '\f and \w scan'
_diffrn_radiation_monochromator graphite
_diffrn_radiation_source 'fine-focus sealed tube'
_diffrn_radiation_type MoK\a
_diffrn_radiation_wavelength 0.71073
_diffrn_reflns_av_R_equivalents 0.0347
_diffrn_reflns_av_sigmaI/netI 0.0444
_diffrn_reflns_limit_h_max 15
_diffrn_reflns_limit_h_min -16
_diffrn_reflns_limit_k_max 11
_diffrn_reflns_limit_k_min -10
_diffrn_reflns_limit_l_max 30
_diffrn_reflns_limit_l_min -16
_diffrn_reflns_number 13704
_diffrn_reflns_theta_full 27.79
_diffrn_reflns_theta_max 27.79
_diffrn_reflns_theta_min 1.79
_exptl_absorpt_coefficient_mu 2.217
_exptl_absorpt_correction_T_max 0.7181
_exptl_absorpt_correction_T_min 0.6072
_exptl_absorpt_correction_type multi-scan
_exptl_absorpt_process_details SADABS
_exptl_crystal_colour light-green
_exptl_crystal_density_diffrn 1.834
_exptl_crystal_density_method 'not measured'
_exptl_crystal_description block
_exptl_crystal_F_000 1240
_exptl_crystal_size_max 0.25
_exptl_crystal_size_mid 0.20
_exptl_crystal_size_min 0.16
_refine_diff_density_max 0.560
_refine_diff_density_min -0.653
_refine_diff_density_rms 0.093
_refine_ls_extinction_method none
_refine_ls_goodness_of_fit_ref 1.027
_refine_ls_hydrogen_treatment constr
_refine_ls_matrix_type full
_refine_ls_number_parameters 325
_refine_ls_number_reflns 5275
_refine_ls_number_restraints 0
_refine_ls_restrained_S_all 1.027
_refine_ls_R_factor_all 0.0408
_refine_ls_R_factor_gt 0.0300
_refine_ls_shift/su_max 0.001
_refine_ls_shift/su_mean 0.000
_refine_ls_structure_factor_coef Fsqd
_refine_ls_weighting_details 'calc w=1/[\s^2^(Fo^2^)+(0.0228P)^2^+1.0081P] where P=(Fo^2^+2Fc^2^)/3'
_refine_ls_weighting_scheme calc
_refine_ls_wR_factor_gt 0.0621
_refine_ls_wR_factor_ref 0.0657
_reflns_number_gt 4252
_reflns_number_total 5275
_reflns_threshold_expression >2sigma(I)
_cod_data_source_file JSSC-2010-183-575.cif
_cod_data_source_block pr4
_cod_original_sg_symbol_H-M 'P 21/c'
_cod_database_code 1563698

loop_
_symmetry_equiv_pos_as_xyz
'x, y, z'
'-x, y+1/2, -z+1/2'
'-x, -y, -z'
'x, -y-1/2, z-1/2'

loop_
_atom_site_label
_atom_site_type_symbol
_atom_site_fract_x
_atom_site_fract_y
_atom_site_fract_z
_atom_site_U_iso_or_equiv
_atom_site_adp_type
_atom_site_occupancy
_atom_site_symmetry_multiplicity
_atom_site_calc_flag
_atom_site_refinement_flags
_atom_site_disorder_assembly
_atom_site_disorder_group
C1 C 0.3289(3) 0.2173(4) 1.15643(14) 0.0299(7) Uani 1 1 d . . .
C2 C 0.2371(3) 0.1600(4) 1.10168(15) 0.0397(8) Uani 1 1 d . . .
H2 H 0.2404 0.1754 1.0632 0.048 Uiso 1 1 calc R . .
C3 C 0.1456(3) 0.0837(5) 1.10510(17) 0.0491(10) Uani 1 1 d . . .
H3 H 0.0848 0.0498 1.0687 0.059 Uiso 1 1 calc R . .
C4 C 0.1403(3) 0.0541(5) 1.16268(18) 0.0496(10) Uani 1 1 d . . .
H4 H 0.0769 -0.0007 1.1644 0.060 Uiso 1 1 calc R . .
C5 C 0.2286(3) 0.1061(4) 1.21637(16) 0.0391(8) Uani 1 1 d . . .
H5 H 0.2249 0.0860 1.2545 0.047 Uiso 1 1 calc R . .
C6 C 0.3245(3) 0.1895(4) 1.21451(14) 0.0292(7) Uani 1 1 d . . .
C7 C 0.4172(3) 0.2484(4) 1.27115(14) 0.0308(7) Uani 1 1 d . . .
C8 C 0.5052(3) 0.3383(4) 1.26349(16) 0.0389(8) Uani 1 1 d . . .
H8 H 0.5633 0.3848 1.2981 0.047 Uiso 1 1 calc R . .
C9 C 0.5068(3) 0.3583(4) 1.20654(16) 0.0382(8) Uani 1 1 d . . .
H9 H 0.5685 0.4147 1.2036 0.046 Uiso 1 1 calc R . .
C10 C 0.4372(3) 0.3139(4) 1.09519(15) 0.0357(8) Uani 1 1 d . . .
H10A H 0.4966 0.3929 1.1000 0.043 Uiso 1 1 calc R . .
H10B H 0.3640 0.3512 1.0633 0.043 Uiso 1 1 calc R . .
C11 C 0.4712(3) 0.1624(4) 1.07329(14) 0.0274(7) Uani 1 1 d . . .
C12 C 0.0263(3) 0.0211(4) 0.65284(16) 0.0387(9) Uani 1 1 d . . .
C13 C 0.0164(4) -0.0482(5) 0.59659(18) 0.0566(11) Uani 1 1 d . . .
H13 H -0.0536 -0.0403 0.5615 0.068 Uiso 1 1 calc R . .
C14 C 0.1094(5) -0.1272(6) 0.5932(2) 0.0724(15) Uani 1 1 d . . .
H14 H 0.1015 -0.1726 0.5556 0.087 Uiso 1 1 calc R . .
C15 C 0.2164(4) -0.1411(5) 0.6451(2) 0.0663(13) Uani 1 1 d . . .
H15 H 0.2800 -0.1911 0.6417 0.080 Uiso 1 1 calc R . .
C16 C 0.2259(4) -0.0804(4) 0.70065(19) 0.0501(10) Uani 1 1 d . . .
H16 H 0.2956 -0.0932 0.7356 0.060 Uiso 1 1 calc R . .
C17 C 0.1322(3) 0.0011(4) 0.70609(15) 0.0350(8) Uani 1 1 d . . .
C18 C 0.1432(3) 0.0658(4) 0.76556(16) 0.0370(8) Uani 1 1 d . . .
C19 C 0.0458(3) 0.1497(4) 0.76575(18) 0.0440(9) Uani 1 1 d . . .
H19 H 0.0487 0.1939 0.8026 0.053 Uiso 1 1 calc R . .
C20 C -0.0522(3) 0.1664(4) 0.71256(19) 0.0438(9) Uani 1 1 d . . .
H20 H -0.1147 0.2229 0.7145 0.053 Uiso 1 1 calc R . .
C21 C -0.1790(3) 0.1195(4) 0.60514(18) 0.0476(10) Uani 1 1 d . . .
H21A H -0.1676 0.1297 0.5668 0.057 Uiso 1 1 calc R . .
H21B H -0.2183 0.2142 0.6101 0.057 Uiso 1 1 calc R . .
C22 C -0.2560(3) -0.0226(4) 0.60051(15) 0.0330(8) Uani 1 1 d . . .
N1 N 0.4231(3) 0.3001(3) 1.15389(12) 0.0308(6) Uani 1 1 d . . .
N2 N -0.0644(2) 0.1068(3) 0.65755(14) 0.0400(7) Uani 1 1 d . . .
N3 N 0.2078(3) 0.0073(4) 0.95253(13) 0.0405(7) Uani 1 1 d . . .
O1 O 0.4564(2) 0.1598(3) 1.01792(10) 0.0473(7) Uani 1 1 d . . .
O2 O 0.5143(2) 0.0526(3) 1.11083(11) 0.0442(6) Uani 1 1 d . . .
O3 O 0.4176(2) 0.2170(3) 1.32403(10) 0.0418(6) Uani 1 1 d . . .
O4 O -0.2215(2) -0.1223(3) 0.64272(10) 0.0407(6) Uani 1 1 d . . .
O5 O -0.3530(2) -0.0315(3) 0.55443(11) 0.0475(7) Uani 1 1 d . . .
O6 O 0.2358(2) 0.0449(3) 0.81402(11) 0.0522(7) Uani 1 1 d . . .
O7 O 0.2911(2) -0.0627(3) 0.94435(12) 0.0457(6) Uani 1 1 d . . .
O8 O 0.1958(3) 0.1518(3) 0.94046(13) 0.0555(7) Uani 1 1 d . . .
O9 O 0.1471(3) -0.0653(4) 0.97299(15) 0.0711(9) Uani 1 1 d . . .
O1W O 0.5866(2) 0.2931(3) 0.95708(11) 0.0438(6) Uani 1 1 d . . .
H1W H 0.6282 0.2196 0.9771 0.066 Uiso 1 1 d R . .
H2W H 0.5913 0.3626 0.9823 0.066 Uiso 1 1 d R . .
Pr1 Pr 0.376580(15) 0.174557(19) 0.906675(7) 0.02486(6) Uani 1 1 d . . .

loop_
_atom_site_aniso_label
_atom_site_aniso_U_11
_atom_site_aniso_U_22
_atom_site_aniso_U_33
_atom_site_aniso_U_23
_atom_site_aniso_U_13
_atom_site_aniso_U_12
C1 0.0368(19) 0.0281(17) 0.0256(17) -0.0031(13) 0.0134(14) 0.0039(14)
C2 0.043(2) 0.052(2) 0.0236(17) -0.0069(15) 0.0127(15) 0.0017(18)
C3 0.039(2) 0.068(3) 0.033(2) -0.0180(18) 0.0075(16) -0.011(2)
C4 0.042(2) 0.062(3) 0.047(2) -0.0122(19) 0.0200(18) -0.013(2)
C5 0.043(2) 0.046(2) 0.0335(19) -0.0033(16) 0.0209(16) 0.0001(17)
C6 0.0359(18) 0.0284(17) 0.0257(16) -0.0042(13) 0.0150(13) 0.0034(14)
C7 0.041(2) 0.0302(17) 0.0228(16) -0.0048(13) 0.0150(14) 0.0050(15)
C8 0.042(2) 0.042(2) 0.0300(18) -0.0125(15) 0.0125(15) -0.0049(17)
C9 0.043(2) 0.035(2) 0.039(2) -0.0088(15) 0.0190(16) -0.0062(16)
C10 0.052(2) 0.0317(18) 0.0277(17) 0.0076(14) 0.0203(16) 0.0085(16)
C11 0.0267(16) 0.0327(17) 0.0247(16) -0.0021(14) 0.0122(13) -0.0013(14)
C12 0.041(2) 0.0308(18) 0.035(2) 0.0029(15) 0.0062(15) -0.0122(16)
C13 0.065(3) 0.057(3) 0.034(2) -0.0009(18) 0.0051(19) -0.005(2)
C14 0.100(4) 0.061(3) 0.055(3) -0.016(2) 0.030(3) -0.007(3)
C15 0.064(3) 0.061(3) 0.074(3) -0.010(2) 0.027(3) 0.002(2)
C16 0.044(2) 0.041(2) 0.058(3) -0.0056(19) 0.0120(19) -0.0015(18)
C17 0.0324(19) 0.0308(18) 0.0324(18) 0.0006(14) 0.0034(14) -0.0059(15)
C18 0.034(2) 0.0288(18) 0.037(2) -0.0006(14) 0.0025(15) -0.0054(15)
C19 0.041(2) 0.044(2) 0.045(2) -0.0103(17) 0.0148(17) -0.0125(18)
C20 0.031(2) 0.0344(19) 0.063(3) -0.0057(18) 0.0161(17) -0.0066(16)
C21 0.033(2) 0.038(2) 0.050(2) 0.0103(17) -0.0063(16) -0.0042(16)
C22 0.0266(17) 0.0320(18) 0.0347(18) -0.0035(15) 0.0066(14) -0.0010(14)
N1 0.0412(17) 0.0303(15) 0.0253(14) -0.0029(11) 0.0179(12) 0.0008(12)
N2 0.0297(17) 0.0307(15) 0.0441(18) 0.0036(13) -0.0013(13) -0.0064(13)
N3 0.0344(17) 0.0479(19) 0.0391(17) -0.0089(14) 0.0149(13) -0.0092(15)
O1 0.0574(17) 0.0636(17) 0.0215(12) -0.0070(11) 0.0165(11) 0.0052(14)
O2 0.0548(17) 0.0417(14) 0.0417(14) 0.0098(12) 0.0254(12) 0.0209(12)
O3 0.0548(17) 0.0498(15) 0.0218(12) -0.0045(10) 0.0163(11) -0.0026(12)
O4 0.0418(15) 0.0403(13) 0.0312(13) 0.0045(11) 0.0057(11) -0.0126(11)
O5 0.0307(14) 0.0428(15) 0.0475(15) 0.0040(12) -0.0066(11) -0.0033(11)
O6 0.0466(16) 0.0463(16) 0.0403(15) -0.0098(12) -0.0067(12) 0.0008(13)
O7 0.0402(16) 0.0361(14) 0.0655(18) -0.0035(12) 0.0260(13) -0.0034(12)
O8 0.0539(18) 0.0497(18) 0.0669(19) 0.0060(14) 0.0284(15) 0.0130(14)
O9 0.077(2) 0.074(2) 0.089(2) -0.0199(17) 0.061(2) -0.0273(18)
O1W 0.0382(15) 0.0483(16) 0.0362(14) 0.0024(11) 0.0060(11) -0.0036(11)
Pr1 0.02666(10) 0.02812(10) 0.01748(9) -0.00038(7) 0.00646(6) 0.00221(8)

loop_
_atom_type_symbol
_atom_type_description
_atom_type_scat_dispersion_real
_atom_type_scat_dispersion_imag
_atom_type_scat_source
C C 0.0033 0.0016 'International Tables Vol C Tables 4.2.6.8 and 6.1.1.4'
H H 0.0000 0.0000 'International Tables Vol C Tables 4.2.6.8 and 6.1.1.4'
N N 0.0061 0.0033 'International Tables Vol C Tables 4.2.6.8 and 6.1.1.4'
O O 0.0106 0.0060 'International Tables Vol C Tables 4.2.6.8 and 6.1.1.4'
Pr Pr -0.2180 2.8214 'International Tables Vol C Tables 4.2.6.8 and 6.1.1.4'

loop_
_geom_angle_atom_site_label_1
_geom_angle_atom_site_label_2
_geom_angle_atom_site_label_3
_geom_angle
_geom_angle_site_symmetry_1
_geom_angle_site_symmetry_3
N1 C1 C6 119.3(3) . .
N1 C1 C2 121.4(3) . .
C6 C1 C2 119.2(3) . .
C3 C2 C1 120.4(3) . .
C3 C2 H2 119.8 . .
C1 C2 H2 119.8 . .
C2 C3 C4 121.0(3) . .
C2 C3 H3 119.5 . .
C4 C3 H3 119.5 . .
C5 C4 C3 119.8(4) . .
C5 C4 H4 120.1 . .
C3 C4 H4 120.1 . .
C4 C5 C6 120.8(3) . .
C4 C5 H5 119.6 . .
C6 C5 H5 119.6 . .
C5 C6 C1 118.7(3) . .
C5 C6 C7 121.1(3) . .
C1 C6 C7 120.1(3) . .
O3 C7 C8 123.0(3) . .
O3 C7 C6 120.7(3) . .
C8 C7 C6 116.3(3) . .
C9 C8 C7 121.1(3) . .
C9 C8 H8 119.4 . .
C7 C8 H8 119.4 . .
N1 C9 C8 123.0(3) . .
N1 C9 H9 118.5 . .
C8 C9 H9 118.5 . .
N1 C10 C11 114.2(2) . .
N1 C10 H10A 108.7 . .
C11 C10 H10A 108.7 . .
N1 C10 H10B 108.7 . .
C11 C10 H10B 108.7 . .
H10A C10 H10B 107.6 . .
O1 C11 O2 124.8(3) . .
O1 C11 C10 115.5(3) . .
O2 C11 C10 119.7(3) . .
N2 C12 C13 121.9(3) . .
N2 C12 C17 119.5(3) . .
C13 C12 C17 118.5(4) . .
C14 C13 C12 120.3(4) . .
C14 C13 H13 119.9 . .
C12 C13 H13 119.9 . .
C13 C14 C15 121.4(4) . .
C13 C14 H14 119.3 . .
C15 C14 H14 119.3 . .
C16 C15 C14 119.1(5) . .
C16 C15 H15 120.5 . .
C14 C15 H15 120.5 . .
C15 C16 C17 121.2(4) . .
C15 C16 H16 119.4 . .
C17 C16 H16 119.4 . .
C16 C17 C12 119.4(3) . .
C16 C17 C18 120.8(3) . .
C12 C17 C18 119.8(3) . .
O6 C18 C19 122.9(3) . .
O6 C18 C17 120.7(3) . .
C19 C18 C17 116.4(3) . .
C20 C19 C18 120.5(4) . .
C20 C19 H19 119.7 . .
C18 C19 H19 119.7 . .
N2 C20 C19 123.9(4) . .
N2 C20 H20 118.0 . .
C19 C20 H20 118.0 . .
N2 C21 C22 112.1(3) . .
N2 C21 H21A 109.2 . .
C22 C21 H21A 109.2 . .
N2 C21 H21B 109.2 . .
C22 C21 H21B 109.2 . .
H21A C21 H21B 107.9 . .
O4 C22 O5 123.4(3) . .
O4 C22 C21 118.5(3) . .
O5 C22 C21 118.1(3) . .
O4 C22 Pr1 57.12(17) . 2_546
O5 C22 Pr1 66.86(18) . 2_546
C21 C22 Pr1 172.0(2) . 2_546
C9 N1 C1 120.0(3) . .
C9 N1 C10 119.5(3) . .
C1 N1 C10 120.3(3) . .
C20 N2 C12 119.8(3) . .
C20 N2 C21 118.4(3) . .
C12 N2 C21 121.5(3) . .
O9 N3 O8 123.2(3) . .
O9 N3 O7 119.9(3) . .
O8 N3 O7 116.8(3) . .
C11 O1 Pr1 164.9(2) . .
C11 O2 Pr1 124.8(2) . 3_657
C7 O3 Pr1 143.1(2) . 4_566
C22 O4 Pr1 98.25(19) . 2_546
C22 O5 Pr1 87.8(2) . 2_546
C18 O6 Pr1 143.9(2) . .
N3 O7 Pr1 99.4(2) . .
N3 O8 Pr1 95.7(2) . .
Pr1 O1W H1W 104.7 . .
Pr1 O1W H2W 111.7 . .
H1W O1W H2W 106.5 . .
O3 Pr1 O1 141.04(9) 4_565 .
O3 Pr1 O6 76.14(9) 4_565 .
O1 Pr1 O6 141.58(10) . .
O3 Pr1 O2 81.49(8) 4_565 3_657
O1 Pr1 O2 97.21(8) . 3_657
O6 Pr1 O2 75.48(9) . 3_657
O3 Pr1 O4 74.72(9) 4_565 2_556
O1 Pr1 O4 116.50(8) . 2_556
O6 Pr1 O4 75.58(8) . 2_556
O2 Pr1 O4 146.08(8) 3_657 2_556
O3 Pr1 O7 146.12(8) 4_565 .
O1 Pr1 O7 68.57(9) . .
O6 Pr1 O7 73.04(9) . .
O2 Pr1 O7 77.53(8) 3_657 .
O4 Pr1 O7 110.15(8) 2_556 .
O3 Pr1 O1W 73.41(8) 4_565 .
O1 Pr1 O1W 67.92(9) . .
O6 Pr1 O1W 144.16(9) . .
O2 Pr1 O1W 81.72(9) 3_657 .
O4 Pr1 O1W 113.26(8) 2_556 .
O7 Pr1 O1W 128.38(8) . .
O3 Pr1 O8 138.69(9) 4_565 .
O1 Pr1 O8 72.73(9) . .
O6 Pr1 O8 80.94(10) . .
O2 Pr1 O8 125.10(9) 3_657 .
O4 Pr1 O8 66.48(9) 2_556 .
O7 Pr1 O8 48.14(8) . .
O1W Pr1 O8 134.86(8) . .
O3 Pr1 O5 90.48(8) 4_565 2_556
O1 Pr1 O5 74.57(8) . 2_556
O6 Pr1 O5 125.30(8) . 2_556
O2 Pr1 O5 155.32(8) 3_657 2_556
O4 Pr1 O5 49.80(7) 2_556 2_556
O7 Pr1 O5 118.83(8) . 2_556
O1W Pr1 O5 73.62(8) . 2_556
O8 Pr1 O5 75.41(8) . 2_556
O3 Pr1 C22 83.68(9) 4_565 2_556
O1 Pr1 C22 94.94(9) . 2_556
O6 Pr1 C22 99.99(9) . 2_556
O2 Pr1 C22 165.13(9) 3_657 2_556
O4 Pr1 C22 24.64(8) 2_556 2_556
O7 Pr1 C22 115.10(9) . 2_556
O1W Pr1 C22 95.02(9) . 2_556
O8 Pr1 C22 66.96(9) . 2_556
O5 Pr1 C22 25.31(7) 2_556 2_556

loop_
_geom_bond_atom_site_label_1
_geom_bond_atom_site_label_2
_geom_bond_distance
_geom_bond_site_symmetry_2
C1 N1 1.388(4) .
C1 C6 1.406(4) .
C1 C2 1.418(5) .
C2 C3 1.340(5) .
C2 H2 0.9300 .
C3 C4 1.402(5) .
C3 H3 0.9300 .
C4 C5 1.369(5) .
C4 H4 0.9300 .
C5 C6 1.404(5) .
C5 H5 0.9300 .
C6 C7 1.453(4) .
C7 O3 1.267(4) .
C7 C8 1.403(5) .
C8 C9 1.356(5) .
C8 H8 0.9300 .
C9 N1 1.348(4) .
C9 H9 0.9300 .
C10 N1 1.461(4) .
C10 C11 1.505(4) .
C10 H10A 0.9700 .
C10 H10B 0.9700 .
C11 O1 1.237(4) .
C11 O2 1.243(4) .
C12 N2 1.384(5) .
C12 C13 1.404(5) .
C12 C17 1.415(4) .
C13 C14 1.368(6) .
C13 H13 0.9300 .
C14 C15 1.403(6) .
C14 H14 0.9300 .
C15 C16 1.360(6) .
C15 H15 0.9300 .
C16 C17 1.406(5) .
C16 H16 0.9300 .
C17 C18 1.453(5) .
C18 O6 1.264(4) .
C18 C19 1.407(5) .
C19 C20 1.357(5) .
C19 H19 0.9300 .
C20 N2 1.337(5) .
C20 H20 0.9300 .
C21 N2 1.465(4) .
C21 C22 1.515(5) .
C21 H21A 0.9700 .
C21 H21B 0.9700 .
C22 O4 1.239(4) .
C22 O5 1.258(4) .
N3 O9 1.213(4) .
N3 O8 1.250(4) .
N3 O7 1.275(4) .
O1 Pr1 2.393(2) .
O2 Pr1 2.482(2) 3_657
O3 Pr1 2.380(2) 4_566
O4 Pr1 2.495(2) 2_546
O5 Pr1 2.706(2) 2_546
O6 Pr1 2.436(2) .
O7 Pr1 2.589(2) .
O8 Pr1 2.680(3) .
O1W Pr1 2.600(2) .
O1W H1W 0.8248 .
O1W H2W 0.8202 .

loop_
_geom_torsion_atom_site_label_1
_geom_torsion_atom_site_label_2
_geom_torsion_atom_site_label_3
_geom_torsion_atom_site_label_4
_geom_torsion
_geom_torsion_site_symmetry_1
_geom_torsion_site_symmetry_2
_geom_torsion_site_symmetry_3
_geom_torsion_site_symmetry_4
N1 C1 C2 C3 -178.4(3) . . . .
C6 C1 C2 C3 1.7(5) . . . .
C1 C2 C3 C4 -2.1(6) . . . .
C2 C3 C4 C5 1.2(6) . . . .
C3 C4 C5 C6 0.2(6) . . . .
C4 C5 C6 C1 -0.6(5) . . . .
C4 C5 C6 C7 178.5(3) . . . .
N1 C1 C6 C5 179.8(3) . . . .
C2 C1 C6 C5 -0.3(5) . . . .
N1 C1 C6 C7 0.6(5) . . . .
C2 C1 C6 C7 -179.5(3) . . . .
C5 C6 C7 O3 4.7(5) . . . .
C1 C6 C7 O3 -176.2(3) . . . .
C5 C6 C7 C8 -176.3(3) . . . .
C1 C6 C7 C8 2.8(5) . . . .
O3 C7 C8 C9 174.5(3) . . . .
C6 C7 C8 C9 -4.5(5) . . . .
C7 C8 C9 N1 2.8(5) . . . .
N1 C10 C11 O1 163.3(3) . . . .
N1 C10 C11 O2 -18.9(5) . . . .
N2 C12 C13 C14 177.6(4) . . . .
C17 C12 C13 C14 -2.8(6) . . . .
C12 C13 C14 C15 -0.1(7) . . . .
C13 C14 C15 C16 2.9(7) . . . .
C14 C15 C16 C17 -2.6(7) . . . .
C15 C16 C17 C12 -0.3(6) . . . .
C15 C16 C17 C18 -179.8(4) . . . .
N2 C12 C17 C16 -177.4(3) . . . .
C13 C12 C17 C16 3.0(5) . . . .
N2 C12 C17 C18 2.1(5) . . . .
C13 C12 C17 C18 -177.5(3) . . . .
C16 C17 C18 O6 -2.7(5) . . . .
C12 C17 C18 O6 177.8(3) . . . .
C16 C17 C18 C19 178.1(3) . . . .
C12 C17 C18 C19 -1.5(5) . . . .
O6 C18 C19 C20 -178.9(3) . . . .
C17 C18 C19 C20 0.4(5) . . . .
C18 C19 C20 N2 0.2(6) . . . .
N2 C21 C22 O4 7.0(5) . . . .
N2 C21 C22 O5 -174.4(3) . . . .
C8 C9 N1 C1 1.0(5) . . . .
C8 C9 N1 C10 -174.2(3) . . . .
C6 C1 N1 C9 -2.6(5) . . . .
C2 C1 N1 C9 177.5(3) . . . .
C6 C1 N1 C10 172.5(3) . . . .
C2 C1 N1 C10 -7.4(5) . . . .
C11 C10 N1 C9 104.7(4) . . . .
C11 C10 N1 C1 -70.4(4) . . . .
C19 C20 N2 C12 0.5(5) . . . .
C19 C20 N2 C21 173.9(3) . . . .
C13 C12 N2 C20 178.0(3) . . . .
C17 C12 N2 C20 -1.6(5) . . . .
C13 C12 N2 C21 4.8(5) . . . .
C17 C12 N2 C21 -174.8(3) . . . .
C22 C21 N2 C20 -90.9(4) . . . .
C22 C21 N2 C12 82.4(4) . . . .
O2 C11 O1 Pr1 128.2(8) . . . .
C10 C11 O1 Pr1 -54.1(10) . . . .
O1 C11 O2 Pr1 14.6(5) . . . 3_657
C10 C11 O2 Pr1 -163.0(2) . . . 3_657
C8 C7 O3 Pr1 78.1(5) . . . 4_566
C6 C7 O3 Pr1 -103.0(4) . . . 4_566
O5 C22 O4 Pr1 9.4(4) . . . 2_546
C21 C22 O4 Pr1 -172.1(3) . . . 2_546
O4 C22 O5 Pr1 -8.6(4) . . . 2_546
C21 C22 O5 Pr1 172.9(3) . . . 2_546
C19 C18 O6 Pr1 -43.9(6) . . . .
C17 C18 O6 Pr1 136.9(3) . . . .
O9 N3 O7 Pr1 -177.3(3) . . . .
O8 N3 O7 Pr1 0.5(3) . . . .
O9 N3 O8 Pr1 177.2(3) . . . .
O7 N3 O8 Pr1 -0.4(3) . . . .
C11 O1 Pr1 O3 131.6(9) . . . 4_565
C11 O1 Pr1 O6 -67.3(9) . . . .
C11 O1 Pr1 O2 -143.0(9) . . . 3_657
C11 O1 Pr1 O4 33.1(9) . . . 2_556
C11 O1 Pr1 O7 -69.5(9) . . . .
C11 O1 Pr1 O1W 139.0(9) . . . .
C11 O1 Pr1 O8 -18.4(9) . . . .
C11 O1 Pr1 O5 60.7(9) . . . 2_556
C11 O1 Pr1 C22 45.6(9) . . . 2_556
C18 O6 Pr1 O3 -72.1(5) . . . 4_565
C18 O6 Pr1 O1 120.0(4) . . . .
C18 O6 Pr1 O2 -156.7(5) . . . 3_657
C18 O6 Pr1 O4 5.4(4) . . . 2_556
C18 O6 Pr1 O7 122.1(5) . . . .
C18 O6 Pr1 O1W -104.5(5) . . . .
C18 O6 Pr1 O8 73.3(5) . . . .
C18 O6 Pr1 O5 8.4(5) . . . 2_556
C18 O6 Pr1 C22 8.8(5) . . . 2_556
N3 O7 Pr1 O3 -118.6(2) . . . 4_565
N3 O7 Pr1 O1 85.3(2) . . . .
N3 O7 Pr1 O6 -93.3(2) . . . .
N3 O7 Pr1 O2 -171.7(2) . . . 3_657
N3 O7 Pr1 O4 -26.2(2) . . . 2_556
N3 O7 Pr1 O1W 119.65(19) . . . .
N3 O7 Pr1 O8 -0.26(17) . . . .
N3 O7 Pr1 O5 28.2(2) . . . 2_556
N3 O7 Pr1 C22 0.0(2) . . . 2_556
N3 O8 Pr1 O3 132.26(19) . . . 4_565
N3 O8 Pr1 O1 -76.1(2) . . . .
N3 O8 Pr1 O6 75.6(2) . . . .
N3 O8 Pr1 O2 10.5(2) . . . 3_657
N3 O8 Pr1 O4 153.7(2) . . . 2_556
N3 O8 Pr1 O7 0.26(18) . . . .
N3 O8 Pr1 O1W -106.3(2) . . . .
N3 O8 Pr1 O5 -154.2(2) . . . 2_556
N3 O8 Pr1 C22 -179.4(2) . . . 2_556
